data_1532256
loop_
_publ_author_name
'Toda, K.'
'Aoyama, Y.'
'Sato, M.'

_publ_section_title
;
 Crystal structure of trivalent ion conductive perovskite: Yx (Ta3x W1-3x)
 O3
;
_journal_name_full 'Key Engineering Materials'
_journal_page_first 277
_journal_page_last 280
_journal_volume 228
_journal_year 2002
_chemical_formula_sum 'O3 Ta0.18 W0.82 Y0.06'
_chemical_name_systematic 'Y0.06 (Ta0.18 W0.82) O3'
_space_group_IT_number 62
_symmetry_space_group_name_Hall '-P 2ac 2n'
_symmetry_space_group_name_H-M 'P n m a'
_cell_angle_alpha 90
_cell_angle_beta 90
_cell_angle_gamma 90
_cell_formula_units_Z 4
_cell_length_a 5.373
_cell_length_b 7.547
_cell_length_c 5.297
_cell_volume 214.794
_citation_journal_id_ASTM KEMAEY
_cod_data_source_file Toda_KEMAEY_2002_1977.cif
_cod_data_source_block O3Ta0.18W0.82Y0.06
_cod_original_cell_volume 214.7935
_cod_database_code 1532256

loop_
_symmetry_equiv_pos_as_xyz
x,y,z
-x+1/2,-y,z+1/2
x+1/2,-y+1/2,-z+1/2
-x,y+1/2,-z
-x,-y,-z
x-1/2,y,-z-1/2
-x-1/2,y-1/2,z-1/2
x,-y-1/2,z

loop_
_atom_site_label
_atom_site_type_symbol
_atom_site_fract_x
_atom_site_fract_y
_atom_site_fract_z
_atom_site_occupancy
_atom_site_U_iso_or_equiv
W1 W+6 0 0 0.5 0.82 0.0
Ta1 Ta+5 0 0 0.5 0.18 0.0
O2 O-2 0.281 0.031 0.717 1 0.0
Y1 Y+3 0.06 0.25 -0.006 0.06 0.0
O1 O-2 0.492 0.25 0.064 1 0.0
